data_7226487
loop_
_publ_author_name
'Lifshits, Liubov M.'
'Budkina, Darya S.'
'Singh, Varun'
'Matveev, Sergey M.'
'Tarnovsky, Alexander N.'
'Klosterman, Jeremy K.'

_publ_section_title
;
 Solution-state photophysics of N-carbazolyl benzoate esters: dual
 emission and order of states in twisted push-pull chromophores.
;
_journal_issue 39
_journal_name_full 'Physical chemistry chemical physics : PCCP'
_journal_page_first 27671
_journal_page_last 27683
_journal_paper_doi 10.1039/c6cp04619c
_journal_volume 18
_journal_year 2016
_chemical_formula_moiety 'C22 H17 N O4'
_chemical_formula_sum 'C22 H17 N O4'
_chemical_formula_weight 359.36
_chemical_name_common CDME
_space_group_crystal_system triclinic
_space_group_IT_number 2
_space_group_name_Hall '-P 1'
_space_group_name_H-M_alt 'P -1'
_symmetry_space_group_name_Hall '-P 1'
_symmetry_space_group_name_H-M 'P -1'
_atom_sites_solution_hydrogens geom
_audit_block_doi 10.5517/cc14mz6y
_audit_update_record
;
2015-04-24 deposited with the CCDC.
2016-09-06 downloaded from the CCDC.
;
_cell_angle_alpha 76.247(3)
_cell_angle_beta 83.564(3)
_cell_angle_gamma 88.301(4)
_cell_formula_units_Z 4
_cell_length_a 7.3977(5)
_cell_length_b 11.6656(7)
_cell_length_c 20.3981(13)
_cell_measurement_reflns_used 9585
_cell_measurement_temperature 130.(2)
_cell_measurement_theta_max 74.4907
_cell_measurement_theta_min 2.2429
_cell_volume 1699.07(19)
_computing_cell_refinement 'SAINT V8.34A (Bruker AXS Inc., 2013)'
_computing_data_collection 'Bruker Instrument Service v4.2.0 (Bruker AXS Inc., 2013)'
_computing_data_reduction 'SAINT V8.34A (Bruker AXS Inc., 2013)'
_computing_publication_material 'APEX2 v2014.3-0 (Bruker AXS Inc., 2013)'
_computing_structure_refinement 'SHELXL-2014 (Sheldrick, 2014)'
_computing_structure_solution 'XT v2013/6 (Sheldrick, 2013)'
_diffrn_ambient_temperature 130.(2)
_diffrn_detector_area_resol_mean 10.4167
_diffrn_measured_fraction_theta_full 0.966
_diffrn_measured_fraction_theta_max 0.966
_diffrn_measurement_device_type 'Bruker D8 VENTURE diffractometer'
_diffrn_measurement_method '\w and \f scans'
_diffrn_radiation_monochromator 'multilayer mirror'
_diffrn_radiation_type 'Cu K\a'
_diffrn_radiation_wavelength 1.54178
_diffrn_reflns_av_R_equivalents 0.0297
_diffrn_reflns_av_unetI/netI 0.0450
_diffrn_reflns_limit_h_max 9
_diffrn_reflns_limit_h_min -9
_diffrn_reflns_limit_k_max 14
_diffrn_reflns_limit_k_min -13
_diffrn_reflns_limit_l_max 25
_diffrn_reflns_limit_l_min 0
_diffrn_reflns_number 6574
_diffrn_reflns_theta_full 74.50
_diffrn_reflns_theta_max 74.50
_diffrn_reflns_theta_min 2.24
_diffrn_source 'microfocus sealed tube'
_diffrn_source_type 'Incoatec I\mS HB'
_exptl_absorpt_coefficient_mu 0.795
_exptl_absorpt_correction_T_max 0.96
_exptl_absorpt_correction_T_min 0.79
_exptl_absorpt_correction_type multi-scan
_exptl_absorpt_process_details
;
Sheldrick, G. M. (2012). TWINABS v2012/1. Bruker AXS Inc. Madison, WI 53719,
US.
;
_exptl_crystal_colour 'clear colorless'
_exptl_crystal_density_diffrn 1.405
_exptl_crystal_density_method 'not measured'
_exptl_crystal_description block
_exptl_crystal_F_000 752
_exptl_crystal_size_max 0.318
_exptl_crystal_size_mid 0.208
_exptl_crystal_size_min 0.050
_refine_diff_density_max 0.235
_refine_diff_density_min -0.266
_refine_ls_extinction_method none
_refine_ls_goodness_of_fit_ref 1.048
_refine_ls_hydrogen_treatment constr
_refine_ls_matrix_type full
_refine_ls_number_parameters 492
_refine_ls_number_reflns 6574
_refine_ls_number_restraints 0
_refine_ls_restrained_S_all 1.048
_refine_ls_R_factor_all 0.0645
_refine_ls_R_factor_gt 0.0478
_refine_ls_shift/su_max 0.000
_refine_ls_shift/su_mean 0.000
_refine_ls_structure_factor_coef Fsqd
_refine_ls_weighting_details 'w=1/[\s^2^(Fo^2^)+(0.0465P)^2^+0.7032P] where P=(Fo^2^+2Fc^2^)/3'
_refine_ls_weighting_scheme calc
_refine_ls_wR_factor_gt 0.1004
_refine_ls_wR_factor_ref 0.1090
_reflns_number_gt 5471
_reflns_number_total 6574
_reflns_threshold_expression 'I > 2\s(I)'
_cod_data_source_file c6cp04619c2.cif
_cod_data_source_block I
_cod_depositor_comments
;Adding full bibliography for 7226487--7226488.cif.

 Adding full bibliography for 7226487--7226488.cif.
;
_cod_database_code 7226487

loop_
_space_group_symop_operation_xyz
'x, y, z'
'-x, -y, -z'

loop_
_atom_site_type_symbol
_atom_site_label
_atom_site_fract_x
_atom_site_fract_y
_atom_site_fract_z
_atom_site_U_iso_or_equiv
_atom_site_adp_type
_atom_site_calc_flag
_atom_site_refinement_flags_adp
_atom_site_refinement_flags_posn
_atom_site_occupancy
N N1_1 0.5383(3) 0.92600(17) 0.23515(9) 0.0196(4) Uani d . . 1
O O1_1 0.7407(2) 0.46450(15) 0.15974(9) 0.0273(4) Uani d . . 1
O O2_1 0.7632(2) 0.64605(15) 0.09084(8) 0.0235(4) Uani d . . 1
O O3_1 0.3468(3) 0.57763(15) 0.43046(8) 0.0274(4) Uani d . . 1
O O4_1 0.4198(2) 0.41971(15) 0.38805(8) 0.0231(4) Uani d . . 1
C C1_1 0.5877(3) 0.9862(2) 0.28224(11) 0.0206(5) Uani d . . 1
C C2_1 0.6310(3) 0.9430(2) 0.34832(12) 0.0232(5) Uani d . . 1
H H2_1 0.6329 0.8606 0.3681 0.028 Uiso calc U R 1
C C3_1 0.6712(4) 1.0242(2) 0.38424(13) 0.0276(5) Uani d . . 1
H H3_1 0.6995 0.997 0.4297 0.033 Uiso calc U R 1
C C4_1 0.6709(3) 1.1453(2) 0.35501(13) 0.0278(6) Uani d . . 1
H H4_1 0.6973 1.199 0.3811 0.033 Uiso calc U R 1
C C5_1 0.6332(3) 1.1883(2) 0.28914(13) 0.0263(5) Uani d . . 1
H H5_1 0.6353 1.2707 0.2694 0.032 Uiso calc U R 1
C C6_1 0.5915(3) 1.1079(2) 0.25176(12) 0.0218(5) Uani d . . 1
C C7_1 0.5459(3) 1.1216(2) 0.18346(12) 0.0208(5) Uani d . . 1
C C8_1 0.5293(3) 1.2202(2) 0.12979(13) 0.0258(5) Uani d . . 1
H H8_1 0.5566 1.297 0.1341 0.031 Uiso calc U R 1
C C9_1 0.4731(3) 1.2039(2) 0.07080(13) 0.0283(6) Uani d . . 1
H H9_1 0.4604 1.2704 0.0342 0.034 Uiso calc U R 1
C C10_1 0.4342(3) 1.0913(2) 0.06359(12) 0.0268(5) Uani d . . 1
H H10_1 0.3932 1.0829 0.0225 0.032 Uiso calc U R 1
C C11_1 0.4542(3) 0.9915(2) 0.11526(11) 0.0218(5) Uani d . . 1
H H11_1 0.4295 0.9149 0.1101 0.026 Uiso calc U R 1
C C12_1 0.5123(3) 1.0084(2) 0.17529(11) 0.0205(5) Uani d . . 1
C C13_1 0.5409(3) 0.8012(2) 0.24432(11) 0.0185(5) Uani d . . 1
C C14_1 0.6280(3) 0.7507(2) 0.19377(11) 0.0182(5) Uani d . . 1
H H14_1 0.6845 0.7993 0.1529 0.022 Uiso calc U R 1
C C15_1 0.6317(3) 0.6286(2) 0.20348(11) 0.0185(5) Uani d . . 1
C C16_1 0.5576(3) 0.5568(2) 0.26483(11) 0.0194(5) Uani d . . 1
H H16_1 0.5635 0.4734 0.2719 0.023 Uiso calc U R 1
C C17_1 0.4754(3) 0.6079(2) 0.31520(11) 0.0200(5) Uani d . . 1
C C18_1 0.4613(3) 0.7299(2) 0.30426(11) 0.0191(5) Uani d . . 1
H H18_1 0.3971 0.7643 0.3379 0.023 Uiso calc U R 1
C C19_1 0.7174(3) 0.5699(2) 0.15040(12) 0.0203(5) Uani d . . 1
C C20_1 0.8470(4) 0.5925(2) 0.03789(12) 0.0285(6) Uani d . . 1
H H20A_1 0.8661 0.6527 -0.0048 0.043 Uiso calc U R 1
H H20B_1 0.7673 0.5306 0.0323 0.043 Uiso calc U R 1
H H20C_1 0.9642 0.5578 0.0503 0.043 Uiso calc U R 1
C C21_1 0.4053(3) 0.5360(2) 0.38369(11) 0.0200(5) Uani d . . 1
C C22_1 0.3637(4) 0.3460(2) 0.45460(11) 0.0266(5) Uani d . . 1
H H22A_1 0.2365 0.363 0.4684 0.04 Uiso calc U R 1
H H22B_1 0.4407 0.3622 0.4874 0.04 Uiso calc U R 1
H H22C_1 0.376 0.2628 0.4531 0.04 Uiso calc U R 1
N N1_2 0.1036(3) 0.41904(17) 0.25666(9) 0.0196(4) Uani d . . 1
O O1_2 -0.0252(3) -0.03654(15) 0.17855(9) 0.0267(4) Uani d . . 1
O O2_2 -0.0051(2) 0.14506(15) 0.11003(8) 0.0244(4) Uani d . . 1
O O3_2 0.2114(3) 0.06607(16) 0.44963(8) 0.0300(4) Uani d . . 1
O O4_2 0.1766(3) -0.08937(15) 0.40494(8) 0.0267(4) Uani d . . 1
C C1_2 0.0244(3) 0.4797(2) 0.30420(11) 0.0185(5) Uani d . . 1
C C2_2 -0.0584(3) 0.4362(2) 0.37040(11) 0.0220(5) Uani d . . 1
H H2_2 -0.0692 0.3538 0.3896 0.026 Uiso calc U R 1
C C3_2 -0.1241(4) 0.5175(2) 0.40697(12) 0.0251(5) Uani d . . 1
H H3_2 -0.1801 0.4904 0.4521 0.03 Uiso calc U R 1
C C4_2 -0.1091(3) 0.6391(2) 0.37842(12) 0.0246(5) Uani d . . 1
H H4_2 -0.1528 0.6931 0.4049 0.03 Uiso calc U R 1
C C5_2 -0.0326(3) 0.6818(2) 0.31291(12) 0.0225(5) Uani d . . 1
H H5_2 -0.0264 0.7644 0.2936 0.027 Uiso calc U R 1
C C6_2 0.0359(3) 0.6020(2) 0.27515(11) 0.0188(5) Uani d . . 1
C C7_2 0.1239(3) 0.6160(2) 0.20679(11) 0.0178(4) Uani d . . 1
C C8_2 0.1729(3) 0.7142(2) 0.15460(11) 0.0204(5) Uani d . . 1
H H8_2 0.1437 0.7915 0.16 0.024 Uiso calc U R 1
C C9_2 0.2648(3) 0.6976(2) 0.09463(12) 0.0234(5) Uani d . . 1
H H9_2 0.2985 0.7638 0.0585 0.028 Uiso calc U R 1
C C10_2 0.3082(3) 0.5839(2) 0.08703(11) 0.0228(5) Uani d . . 1
H H10_2 0.3743 0.5745 0.0459 0.027 Uiso calc U R 1
C C11_2 0.2579(3) 0.4843(2) 0.13756(11) 0.0197(5) Uani d . . 1
H H11_2 0.2861 0.4072 0.1316 0.024 Uiso calc U R 1
C C12_2 0.1642(3) 0.5020(2) 0.19749(11) 0.0182(5) Uani d . . 1
C C13_2 0.1062(3) 0.2948(2) 0.26504(11) 0.0188(5) Uani d . . 1
C C14_2 0.0549(3) 0.2460(2) 0.21395(11) 0.0179(4) Uani d . . 1
H H14_2 0.0192 0.2955 0.1733 0.021 Uiso calc U R 1
C C15_2 0.0562(3) 0.1242(2) 0.22285(11) 0.0189(5) Uani d . . 1
C C16_2 0.0992(3) 0.0506(2) 0.28318(11) 0.0191(5) Uani d . . 1
H H16_2 0.0964 -0.0327 0.2893 0.023 Uiso calc U R 1
C C17_2 0.1466(3) 0.0999(2) 0.33469(11) 0.0193(5) Uani d . . 1
C C18_2 0.1550(3) 0.2220(2) 0.32463(11) 0.0199(5) Uani d . . 1
H H18_2 0.1944 0.2555 0.3587 0.024 Uiso calc U R 1
C C19_2 0.0041(3) 0.0674(2) 0.16968(12) 0.0203(5) Uani d . . 1
C C20_2 -0.0503(4) 0.0938(3) 0.05593(13) 0.0313(6) Uani d . . 1
H H20A_2 -0.0383 0.1538 0.013 0.047 Uiso calc U R 1
H H20B_2 -0.1757 0.0648 0.066 0.047 Uiso calc U R 1
H H20C_2 0.0327 0.028 0.0522 0.047 Uiso calc U R 1
C C21_2 0.1839(3) 0.0263(2) 0.40223(12) 0.0222(5) Uani d . . 1
C C22_2 0.2029(4) -0.1656(2) 0.47058(13) 0.0353(6) Uani d . . 1
H H22A_2 0.2016 -0.2483 0.4677 0.053 Uiso calc U R 1
H H22B_2 0.1047 -0.1522 0.5044 0.053 Uiso calc U R 1
H H22C_2 0.3201 -0.1479 0.484 0.053 Uiso calc U R 1

loop_
_atom_site_aniso_label
_atom_site_aniso_U_11
_atom_site_aniso_U_22
_atom_site_aniso_U_33
_atom_site_aniso_U_12
_atom_site_aniso_U_13
_atom_site_aniso_U_23
N1_1 0.0263(11) 0.0129(9) 0.0201(9) -0.0018(8) -0.0019(8) -0.0050(7)
O1_1 0.0301(10) 0.0200(9) 0.0337(9) 0.0040(8) -0.0021(8) -0.0110(7)
O2_1 0.0248(9) 0.0254(9) 0.0224(8) 0.0021(7) -0.0005(7) -0.0109(7)
O3_1 0.0379(11) 0.0213(9) 0.0229(8) 0.0001(8) 0.0010(7) -0.0070(7)
O4_1 0.0299(9) 0.0166(8) 0.0230(8) -0.0036(7) -0.0020(7) -0.0049(6)
C1_1 0.0189(11) 0.0187(12) 0.0260(11) -0.0028(9) 0.0023(9) -0.0107(9)
C2_1 0.0243(13) 0.0200(12) 0.0258(12) -0.0018(10) -0.0007(9) -0.0066(9)
C3_1 0.0235(13) 0.0330(14) 0.0290(12) -0.0022(11) 0.0002(10) -0.0138(10)
C4_1 0.0231(13) 0.0281(14) 0.0381(14) -0.0065(11) 0.0041(10) -0.0223(11)
C5_1 0.0201(13) 0.0211(13) 0.0391(14) -0.0033(10) 0.0055(10) -0.0136(10)
C6_1 0.0157(11) 0.0184(11) 0.0313(12) 0.0001(10) 0.0019(9) -0.0081(9)
C7_1 0.0151(11) 0.0183(12) 0.0279(12) -0.0017(9) 0.0057(9) -0.0068(9)
C8_1 0.0198(12) 0.0170(12) 0.0375(14) 0.0009(10) 0.0042(10) -0.0036(10)
C9_1 0.0229(13) 0.0226(13) 0.0318(13) 0.0024(10) 0.0023(10) 0.0056(10)
C10_1 0.0201(12) 0.0315(14) 0.0258(12) 0.0013(11) -0.0006(9) -0.0019(10)
C11_1 0.0219(12) 0.0183(12) 0.0243(11) -0.0018(10) -0.0017(9) -0.0035(9)
C12_1 0.0166(12) 0.0209(12) 0.0219(11) -0.0007(9) 0.0023(9) -0.0030(9)
C13_1 0.0184(11) 0.0146(11) 0.0244(11) -0.0014(9) -0.0059(9) -0.0062(9)
C14_1 0.0172(11) 0.0172(11) 0.0202(11) -0.0022(9) -0.0022(8) -0.0039(8)
C15_1 0.0160(11) 0.0192(11) 0.0227(11) 0.0007(9) -0.0045(9) -0.0089(9)
C16_1 0.0198(12) 0.0142(11) 0.0262(11) -0.0011(9) -0.0073(9) -0.0065(8)
C17_1 0.0192(12) 0.0197(12) 0.0221(11) -0.0021(9) -0.0055(9) -0.0052(9)
C18_1 0.0194(12) 0.0185(12) 0.0218(11) -0.0004(9) -0.0041(9) -0.0083(9)
C19_1 0.0153(11) 0.0224(13) 0.0266(12) 0.0005(10) -0.0043(9) -0.0116(9)
C20_1 0.0261(13) 0.0357(15) 0.0266(13) 0.0037(11) 0.0005(10) -0.0153(11)
C21_1 0.0219(12) 0.0155(11) 0.0232(11) -0.0020(9) -0.0053(9) -0.0041(9)
C22_1 0.0379(15) 0.0178(12) 0.0238(12) -0.0039(11) -0.0064(10) -0.0027(9)
N1_2 0.0235(11) 0.0146(10) 0.0216(9) -0.0005(8) -0.0022(8) -0.0060(7)
O1_2 0.0310(10) 0.0193(9) 0.0330(9) -0.0005(8) -0.0049(7) -0.0116(7)
O2_2 0.0269(9) 0.0233(9) 0.0257(8) -0.0023(7) -0.0051(7) -0.0096(7)
O3_2 0.0416(11) 0.0227(9) 0.0264(9) 0.0028(8) -0.0084(8) -0.0057(7)
O4_2 0.0384(11) 0.0152(9) 0.0258(9) 0.0043(8) -0.0035(7) -0.0036(6)
C1_2 0.0166(11) 0.0174(11) 0.0231(11) 0.0010(9) -0.0049(9) -0.0071(9)
C2_2 0.0231(12) 0.0174(11) 0.0239(12) -0.0029(10) -0.0017(9) -0.0018(9)
C3_2 0.0232(13) 0.0292(14) 0.0216(11) -0.0018(11) 0.0002(9) -0.0047(10)
C4_2 0.0245(13) 0.0238(13) 0.0271(12) 0.0036(10) -0.0023(10) -0.0097(10)
C5_2 0.0218(12) 0.0176(12) 0.0287(12) 0.0006(10) -0.0031(9) -0.0065(9)
C6_2 0.0153(11) 0.0175(11) 0.0240(11) -0.0014(9) -0.0047(9) -0.0044(9)
C7_2 0.0143(11) 0.0174(11) 0.0242(11) -0.0003(9) -0.0045(9) -0.0087(9)
C8_2 0.0203(12) 0.0140(11) 0.0280(12) -0.0006(9) -0.0056(9) -0.0058(9)
C9_2 0.0248(13) 0.0213(12) 0.0232(11) -0.0040(10) -0.0049(9) -0.0018(9)
C10_2 0.0213(12) 0.0293(13) 0.0196(11) -0.0037(10) -0.0012(9) -0.0094(9)
C11_2 0.0197(12) 0.0176(12) 0.0244(11) 0.0011(10) -0.0043(9) -0.0092(9)
C12_2 0.0166(11) 0.0161(11) 0.0228(11) -0.0028(9) -0.0062(9) -0.0042(8)
C13_2 0.0166(11) 0.0131(11) 0.0263(11) -0.0009(9) -0.0005(9) -0.0047(9)
C14_2 0.0152(11) 0.0175(11) 0.0208(11) 0.0006(9) -0.0006(8) -0.0050(8)
C15_2 0.0153(11) 0.0175(11) 0.0247(11) -0.0023(9) 0.0015(8) -0.0076(9)
C16_2 0.0171(11) 0.0144(11) 0.0258(11) -0.0009(9) 0.0001(9) -0.0058(9)
C17_2 0.0164(11) 0.0167(11) 0.0244(11) 0.0021(9) -0.0021(9) -0.0046(9)
C18_2 0.0187(11) 0.0209(12) 0.0213(11) -0.0010(10) -0.0019(8) -0.0074(9)
C19_2 0.0147(11) 0.0197(12) 0.0278(12) 0.0017(9) 0.0012(9) -0.0104(9)
C20_2 0.0320(14) 0.0381(16) 0.0286(13) -0.0014(12) -0.0085(11) -0.0151(11)
C21_2 0.0188(12) 0.0199(12) 0.0265(12) 0.0019(10) 0.0005(9) -0.0044(9)
C22_2 0.0530(19) 0.0214(13) 0.0278(13) 0.0088(13) -0.0008(12) -0.0013(10)

loop_
_atom_type_symbol
_atom_type_description
_atom_type_scat_dispersion_real
_atom_type_scat_dispersion_imag
_atom_type_scat_source
C C 0.0181 0.0091 'International Tables Vol C Tables 4.2.6.8 and 6.1.1.4'
H H 0.0000 0.0000 'International Tables Vol C Tables 4.2.6.8 and 6.1.1.4'
N N 0.0311 0.0180 'International Tables Vol C Tables 4.2.6.8 and 6.1.1.4'
O O 0.0492 0.0322 'International Tables Vol C Tables 4.2.6.8 and 6.1.1.4'

loop_
_citation_id
_citation_doi
_citation_year
1 10.1039/C5CC03515E 2015

loop_
_geom_angle_atom_site_label_1
_geom_angle_atom_site_label_2
_geom_angle_atom_site_label_3
_geom_angle
C12_1 N1_1 C1_1 108.47(19)
C12_1 N1_1 C13_1 126.00(19)
C1_1 N1_1 C13_1 125.0(2)
C19_1 O2_1 C20_1 114.56(19)
C21_1 O4_1 C22_1 114.79(18)
C2_1 C1_1 N1_1 130.2(2)
C2_1 C1_1 C6_1 121.4(2)
N1_1 C1_1 C6_1 108.4(2)
C3_1 C2_1 C1_1 117.8(2)
C3_1 C2_1 H2_1 121.1
C1_1 C2_1 H2_1 121.1
C2_1 C3_1 C4_1 121.3(2)
C2_1 C3_1 H3_1 119.4
C4_1 C3_1 H3_1 119.4
C5_1 C4_1 C3_1 121.2(2)
C5_1 C4_1 H4_1 119.4
C3_1 C4_1 H4_1 119.4
C4_1 C5_1 C6_1 118.6(2)
C4_1 C5_1 H5_1 120.7
C6_1 C5_1 H5_1 120.7
C5_1 C6_1 C1_1 119.8(2)
C5_1 C6_1 C7_1 133.2(2)
C1_1 C6_1 C7_1 107.0(2)
C8_1 C7_1 C12_1 119.9(2)
C8_1 C7_1 C6_1 133.0(2)
C12_1 C7_1 C6_1 107.1(2)
C9_1 C8_1 C7_1 118.8(2)
C9_1 C8_1 H8_1 120.6
C7_1 C8_1 H8_1 120.6
C8_1 C9_1 C10_1 121.1(2)
C8_1 C9_1 H9_1 119.4
C10_1 C9_1 H9_1 119.4
C11_1 C10_1 C9_1 121.4(2)
C11_1 C10_1 H10_1 119.3
C9_1 C10_1 H10_1 119.3
C10_1 C11_1 C12_1 117.4(2)
C10_1 C11_1 H11_1 121.3
C12_1 C11_1 H11_1 121.3
N1_1 C12_1 C11_1 129.6(2)
N1_1 C12_1 C7_1 109.0(2)
C11_1 C12_1 C7_1 121.4(2)
C18_1 C13_1 C14_1 120.0(2)
C18_1 C13_1 N1_1 120.0(2)
C14_1 C13_1 N1_1 120.0(2)
C15_1 C14_1 C13_1 119.6(2)
C15_1 C14_1 H14_1 120.2
C13_1 C14_1 H14_1 120.2
C14_1 C15_1 C16_1 120.3(2)
C14_1 C15_1 C19_1 122.0(2)
C16_1 C15_1 C19_1 117.7(2)
C17_1 C16_1 C15_1 119.6(2)
C17_1 C16_1 H16_1 120.2
C15_1 C16_1 H16_1 120.2
C16_1 C17_1 C18_1 120.4(2)
C16_1 C17_1 C21_1 122.1(2)
C18_1 C17_1 C21_1 117.4(2)
C13_1 C18_1 C17_1 119.9(2)
C13_1 C18_1 H18_1 120.0
C17_1 C18_1 H18_1 120.0
O1_1 C19_1 O2_1 123.5(2)
O1_1 C19_1 C15_1 123.6(2)
O2_1 C19_1 C15_1 112.8(2)
O2_1 C20_1 H20A_1 109.5
O2_1 C20_1 H20B_1 109.5
H20A_1 C20_1 H20B_1 109.5
O2_1 C20_1 H20C_1 109.5
H20A_1 C20_1 H20C_1 109.5
H20B_1 C20_1 H20C_1 109.5
O3_1 C21_1 O4_1 123.5(2)
O3_1 C21_1 C17_1 123.9(2)
O4_1 C21_1 C17_1 112.5(2)
O4_1 C22_1 H22A_1 109.5
O4_1 C22_1 H22B_1 109.5
H22A_1 C22_1 H22B_1 109.5
O4_1 C22_1 H22C_1 109.5
H22A_1 C22_1 H22C_1 109.5
H22B_1 C22_1 H22C_1 109.5
C12_2 N1_2 C1_2 108.14(19)
C12_2 N1_2 C13_2 125.85(19)
C1_2 N1_2 C13_2 125.77(19)
C19_2 O2_2 C20_2 114.5(2)
C21_2 O4_2 C22_2 114.63(19)
N1_2 C1_2 C2_2 130.0(2)
N1_2 C1_2 C6_2 108.90(19)
C2_2 C1_2 C6_2 121.1(2)
C3_2 C2_2 C1_2 117.8(2)
C3_2 C2_2 H2_2 121.1
C1_2 C2_2 H2_2 121.1
C2_2 C3_2 C4_2 121.0(2)
C2_2 C3_2 H3_2 119.5
C4_2 C3_2 H3_2 119.5
C5_2 C4_2 C3_2 121.3(2)
C5_2 C4_2 H4_2 119.4
C3_2 C4_2 H4_2 119.4
C4_2 C5_2 C6_2 118.9(2)
C4_2 C5_2 H5_2 120.6
C6_2 C5_2 H5_2 120.6
C5_2 C6_2 C1_2 119.9(2)
C5_2 C6_2 C7_2 133.2(2)
C1_2 C6_2 C7_2 106.8(2)
C8_2 C7_2 C12_2 120.0(2)
C8_2 C7_2 C6_2 133.1(2)
C12_2 C7_2 C6_2 106.9(2)
C9_2 C8_2 C7_2 118.9(2)
C9_2 C8_2 H8_2 120.5
C7_2 C8_2 H8_2 120.5
C8_2 C9_2 C10_2 120.3(2)
C8_2 C9_2 H9_2 119.9
C10_2 C9_2 H9_2 119.9
C11_2 C10_2 C9_2 122.1(2)
C11_2 C10_2 H10_2 119.0
C9_2 C10_2 H10_2 119.0
C10_2 C11_2 C12_2 117.1(2)
C10_2 C11_2 H11_2 121.4
C12_2 C11_2 H11_2 121.4
C11_2 C12_2 N1_2 129.1(2)
C11_2 C12_2 C7_2 121.6(2)
N1_2 C12_2 C7_2 109.2(2)
C18_2 C13_2 C14_2 120.0(2)
C18_2 C13_2 N1_2 120.1(2)
C14_2 C13_2 N1_2 119.8(2)
C15_2 C14_2 C13_2 119.5(2)
C15_2 C14_2 H14_2 120.3
C13_2 C14_2 H14_2 120.3
C16_2 C15_2 C14_2 120.9(2)
C16_2 C15_2 C19_2 117.4(2)
C14_2 C15_2 C19_2 121.7(2)
C15_2 C16_2 C17_2 119.4(2)
C15_2 C16_2 H16_2 120.3
C17_2 C16_2 H16_2 120.3
C16_2 C17_2 C18_2 120.0(2)
C16_2 C17_2 C21_2 122.2(2)
C18_2 C17_2 C21_2 117.8(2)
C13_2 C18_2 C17_2 120.2(2)
C13_2 C18_2 H18_2 119.9
C17_2 C18_2 H18_2 119.9
O1_2 C19_2 O2_2 123.4(2)
O1_2 C19_2 C15_2 124.4(2)
O2_2 C19_2 C15_2 112.2(2)
O2_2 C20_2 H20A_2 109.5
O2_2 C20_2 H20B_2 109.5
H20A_2 C20_2 H20B_2 109.5
O2_2 C20_2 H20C_2 109.5
H20A_2 C20_2 H20C_2 109.5
H20B_2 C20_2 H20C_2 109.5
O3_2 C21_2 O4_2 123.9(2)
O3_2 C21_2 C17_2 124.0(2)
O4_2 C21_2 C17_2 112.1(2)
O4_2 C22_2 H22A_2 109.5
O4_2 C22_2 H22B_2 109.5
H22A_2 C22_2 H22B_2 109.5
O4_2 C22_2 H22C_2 109.5
H22A_2 C22_2 H22C_2 109.5
H22B_2 C22_2 H22C_2 109.5

loop_
_geom_bond_atom_site_label_1
_geom_bond_atom_site_label_2
_geom_bond_distance
N1_1 C12_1 1.391(3)
N1_1 C1_1 1.401(3)
N1_1 C13_1 1.423(3)
O1_1 C19_1 1.209(3)
O2_1 C19_1 1.339(3)
O2_1 C20_1 1.445(3)
O3_1 C21_1 1.203(3)
O4_1 C21_1 1.341(3)
O4_1 C22_1 1.447(3)
C1_1 C2_1 1.392(3)
C1_1 C6_1 1.408(3)
C2_1 C3_1 1.385(3)
C2_1 H2_1 0.95
C3_1 C4_1 1.397(4)
C3_1 H3_1 0.95
C4_1 C5_1 1.375(4)
C4_1 H4_1 0.95
C5_1 C6_1 1.402(3)
C5_1 H5_1 0.95
C6_1 C7_1 1.441(3)
C7_1 C8_1 1.400(3)
C7_1 C12_1 1.403(3)
C8_1 C9_1 1.372(4)
C8_1 H8_1 0.95
C9_1 C10_1 1.398(4)
C9_1 H9_1 0.95
C10_1 C11_1 1.389(3)
C10_1 H10_1 0.95
C11_1 C12_1 1.400(3)
C11_1 H11_1 0.95
C13_1 C18_1 1.385(3)
C13_1 C14_1 1.394(3)
C14_1 C15_1 1.389(3)
C14_1 H14_1 0.95
C15_1 C16_1 1.394(3)
C15_1 C19_1 1.489(3)
C16_1 C17_1 1.382(3)
C16_1 H16_1 0.95
C17_1 C18_1 1.390(3)
C17_1 C21_1 1.493(3)
C18_1 H18_1 0.95
C20_1 H20A_1 0.98
C20_1 H20B_1 0.98
C20_1 H20C_1 0.98
C22_1 H22A_1 0.98
C22_1 H22B_1 0.98
C22_1 H22C_1 0.98
N1_2 C12_2 1.394(3)
N1_2 C1_2 1.400(3)
N1_2 C13_2 1.418(3)
O1_2 C19_2 1.205(3)
O2_2 C19_2 1.340(3)
O2_2 C20_2 1.448(3)
O3_2 C21_2 1.206(3)
O4_2 C21_2 1.340(3)
O4_2 C22_2 1.450(3)
C1_2 C2_2 1.401(3)
C1_2 C6_2 1.410(3)
C2_2 C3_2 1.385(3)
C2_2 H2_2 0.95
C3_2 C4_2 1.403(3)
C3_2 H3_2 0.95
C4_2 C5_2 1.373(3)
C4_2 H4_2 0.95
C5_2 C6_2 1.394(3)
C5_2 H5_2 0.95
C6_2 C7_2 1.445(3)
C7_2 C8_2 1.392(3)
C7_2 C12_2 1.406(3)
C8_2 C9_2 1.384(3)
C8_2 H8_2 0.95
C9_2 C10_2 1.395(3)
C9_2 H9_2 0.95
C10_2 C11_2 1.386(3)
C10_2 H10_2 0.95
C11_2 C12_2 1.393(3)
C11_2 H11_2 0.95
C13_2 C18_2 1.385(3)
C13_2 C14_2 1.392(3)
C14_2 C15_2 1.388(3)
C14_2 H14_2 0.95
C15_2 C16_2 1.386(3)
C15_2 C19_2 1.488(3)
C16_2 C17_2 1.393(3)
C16_2 H16_2 0.95
C17_2 C18_2 1.393(3)
C17_2 C21_2 1.490(3)
C18_2 H18_2 0.95
C20_2 H20A_2 0.98
C20_2 H20B_2 0.98
C20_2 H20C_2 0.98
C22_2 H22A_2 0.98
C22_2 H22B_2 0.98
C22_2 H22C_2 0.98
